data_4332816
loop_
_publ_author_name
'Fan, Sai-Rong'
'Zhu, Long-Guan'

_publ_section_title
;
 Influence of the Reaction Conditions on the Self-assembly of Lead(II)
 5-Sulfosalicylate Coordination Polymers with Chelating Amine Ligands
;
_journal_issue 19
_journal_name_full 'Inorganic Chemistry'
_journal_page_first 7935
_journal_page_last 7942
_journal_paper_doi 10.1021/ic060871v
_journal_volume 45
_journal_year 2006
_chemical_formula_sum 'C17 H14 N2 O7 Pb S'
_chemical_formula_weight 597.55
_chemical_name_systematic
;
 ?
;
_space_group_IT_number 14
_symmetry_space_group_name_Hall '-P 2ybc'
_symmetry_space_group_name_H-M 'P 1 21/c 1'
_atom_sites_solution_hydrogens geom
_atom_sites_solution_primary direct
_atom_sites_solution_secondary difmap
_audit_creation_method SHELXL-97
_cell_angle_alpha 90.00
_cell_angle_beta 99.5370(10)
_cell_angle_gamma 90.00
_cell_formula_units_Z 4
_cell_length_a 12.4870(10)
_cell_length_b 7.7435(6)
_cell_length_c 18.6162(15)
_cell_measurement_temperature 295(2)
_cell_volume 1775.2(2)
_computing_structure_refinement 'SHELXL-97 (Sheldrick, 1997)'
_diffrn_ambient_temperature 295(2)
_diffrn_measured_fraction_theta_full 0.996
_diffrn_measured_fraction_theta_max 0.996
_diffrn_radiation_monochromator graphite
_diffrn_radiation_source 'fine-focus sealed tube'
_diffrn_radiation_type MoK\a
_diffrn_radiation_wavelength 0.71073
_diffrn_reflns_av_R_equivalents 0.0232
_diffrn_reflns_av_sigmaI/netI 0.0269
_diffrn_reflns_limit_h_max 15
_diffrn_reflns_limit_h_min -14
_diffrn_reflns_limit_k_max 9
_diffrn_reflns_limit_k_min -9
_diffrn_reflns_limit_l_max 16
_diffrn_reflns_limit_l_min -22
_diffrn_reflns_number 9334
_diffrn_reflns_theta_full 25.60
_diffrn_reflns_theta_max 25.60
_diffrn_reflns_theta_min 2.85
_exptl_absorpt_coefficient_mu 9.667
_exptl_absorpt_correction_T_max 0.366
_exptl_absorpt_correction_T_min 0.253
_exptl_crystal_density_diffrn 2.236
_exptl_crystal_density_method 'not measured'
_exptl_crystal_F_000 1136
_exptl_crystal_size_max 0.37
_exptl_crystal_size_mid 0.14
_exptl_crystal_size_min 0.11
_refine_diff_density_max 0.737
_refine_diff_density_min -0.627
_refine_diff_density_rms 0.127
_refine_ls_extinction_method none
_refine_ls_goodness_of_fit_ref 1.057
_refine_ls_hydrogen_treatment mixed
_refine_ls_matrix_type full
_refine_ls_number_parameters 280
_refine_ls_number_reflns 3332
_refine_ls_number_restraints 4
_refine_ls_restrained_S_all 1.056
_refine_ls_R_factor_all 0.0261
_refine_ls_R_factor_gt 0.0224
_refine_ls_shift/su_max 0.000
_refine_ls_shift/su_mean 0.000
_refine_ls_structure_factor_coef Fsqd
_refine_ls_weighting_details 'calc w=1/[\s^2^(Fo^2^)+(0.0288P)^2^+0.7211P] where P=(Fo^2^+2Fc^2^)/3'
_refine_ls_weighting_scheme calc
_refine_ls_wR_factor_gt 0.0526
_refine_ls_wR_factor_ref 0.0541
_reflns_number_gt 3005
_reflns_number_total 3332
_reflns_threshold_expression >2sigma(I)
_cod_data_source_file ic060871vsup1.cif
_cod_data_source_block comp-2
_cod_database_code 4332816

loop_
_symmetry_equiv_pos_as_xyz
'x, y, z'
'-x, y+1/2, -z+1/2'
'-x, -y, -z'
'x, -y-1/2, z-1/2'

loop_
_atom_site_label
_atom_site_type_symbol
_atom_site_fract_x
_atom_site_fract_y
_atom_site_fract_z
_atom_site_U_iso_or_equiv
_atom_site_adp_type
_atom_site_occupancy
_atom_site_symmetry_multiplicity
_atom_site_calc_flag
_atom_site_refinement_flags
Pb1 Pb 0.183702(11) 0.162341(18) 0.054341(8) 0.02616(7) Uani 1 1 d .
S1 S 0.10990(9) 0.66444(13) 0.41865(6) 0.0313(2) Uani 1 1 d .
N1 N 0.3476(3) 0.2644(5) -0.0056(2) 0.0353(8) Uani 1 1 d .
N2 N 0.3800(3) 0.0988(5) 0.1230(2) 0.0370(8) Uani 1 1 d .
O1 O 0.1964(3) 0.4650(4) 0.10089(16) 0.0398(7) Uani 1 1 d .
O2 O 0.1880(3) 0.2859(4) 0.19218(17) 0.0415(8) Uani 1 1 d .
O3 O 0.1645(3) 0.7884(4) 0.11384(16) 0.0406(8) Uani 1 1 d D
O4 O 0.2110(3) 0.5964(8) 0.4540(2) 0.0838(15) Uani 1 1 d .
O5 O 0.0954(17) 0.827(2) 0.4515(10) 0.053(7) Uani 0.40 1 d P
O5A O 0.152(5) 0.821(6) 0.452(2) 0.18(4) Uani 0.20 1 d P
O5B O 0.0414(11) 0.813(3) 0.4364(9) 0.045(4) Uani 0.40 1 d P
O6 O 0.0264(3) 0.5369(6) 0.42032(19) 0.0676(11) Uani 1 1 d .
O7 O 0.0828(3) 0.3264(4) -0.0580(2) 0.0494(9) Uani 1 1 d D
C1 C 0.1814(3) 0.4329(5) 0.1660(2) 0.0281(9) Uani 1 1 d .
C2 C 0.1574(3) 0.5846(5) 0.2119(2) 0.0236(8) Uani 1 1 d .
C3 C 0.1494(3) 0.7516(5) 0.1829(2) 0.0273(9) Uani 1 1 d .
C4 C 0.1257(3) 0.8896(5) 0.2260(2) 0.0310(9) Uani 1 1 d .
H4 H 0.1185 1.0004 0.2065 0.037 Uiso 1 1 calc R
C5 C 0.1132(3) 0.8621(5) 0.2970(2) 0.0305(9) Uani 1 1 d .
H5 H 0.0986 0.9547 0.3257 0.037 Uiso 1 1 calc R
C6 C 0.1221(3) 0.6969(5) 0.3261(2) 0.0260(8) Uani 1 1 d .
C7 C 0.1417(3) 0.5595(5) 0.2829(2) 0.0261(8) Uani 1 1 d .
H7 H 0.1445 0.4482 0.3019 0.031 Uiso 1 1 calc R
C8 C 0.3288(4) 0.3500(6) -0.0680(3) 0.0484(13) Uani 1 1 d .
H8 H 0.2573 0.3769 -0.0875 0.058 Uiso 1 1 calc R
C9 C 0.4098(4) 0.4014(7) -0.1056(3) 0.0529(13) Uani 1 1 d .
H9 H 0.3932 0.4636 -0.1488 0.063 Uiso 1 1 calc R
C10 C 0.5148(5) 0.3590(7) -0.0780(3) 0.0525(15) Uani 1 1 d .
H10 H 0.5711 0.3907 -0.1024 0.063 Uiso 1 1 calc R
C11 C 0.5360(4) 0.2687(6) -0.0135(3) 0.0426(12) Uani 1 1 d .
H11 H 0.6068 0.2380 0.0060 0.051 Uiso 1 1 calc R
C12 C 0.4509(3) 0.2236(6) 0.0221(2) 0.0329(10) Uani 1 1 d .
C13 C 0.4690(3) 0.1305(5) 0.0928(2) 0.0315(10) Uani 1 1 d .
C14 C 0.5709(4) 0.0757(7) 0.1269(3) 0.0452(12) Uani 1 1 d .
H14 H 0.6323 0.1004 0.1066 0.054 Uiso 1 1 calc R
C15 C 0.5800(4) -0.0154(7) 0.1913(3) 0.0497(13) Uani 1 1 d .
H15 H 0.6476 -0.0548 0.2140 0.060 Uiso 1 1 calc R
C16 C 0.4900(4) -0.0475(7) 0.2215(3) 0.0474(12) Uani 1 1 d .
H16 H 0.4946 -0.1083 0.2650 0.057 Uiso 1 1 calc R
C17 C 0.3919(4) 0.0129(7) 0.1857(3) 0.0450(11) Uani 1 1 d .
H17 H 0.3304 -0.0076 0.2065 0.054 Uiso 1 1 calc R
H3A H 0.184(5) 0.698(5) 0.094(3) 0.080 Uiso 1 1 d D
H7A H 0.063(4) 0.420(4) -0.040(3) 0.080 Uiso 1 1 d D
H7B H 0.027(3) 0.266(6) -0.075(3) 0.080 Uiso 1 1 d D

loop_
_atom_site_aniso_label
_atom_site_aniso_U_11
_atom_site_aniso_U_22
_atom_site_aniso_U_33
_atom_site_aniso_U_23
_atom_site_aniso_U_13
_atom_site_aniso_U_12
Pb1 0.02730(10) 0.02857(10) 0.02376(10) -0.00197(6) 0.00764(7) -0.00068(6)
S1 0.0434(6) 0.0331(6) 0.0192(5) 0.0033(4) 0.0103(5) 0.0037(4)
N1 0.032(2) 0.037(2) 0.039(2) 0.0040(17) 0.0109(17) -0.0029(16)
N2 0.0269(19) 0.051(2) 0.034(2) 0.0029(18) 0.0077(17) 0.0026(17)
O1 0.062(2) 0.0318(16) 0.0278(17) -0.0051(13) 0.0146(15) 0.0025(14)
O2 0.063(2) 0.0273(16) 0.0361(18) -0.0027(14) 0.0142(17) 0.0044(14)
O3 0.069(2) 0.0347(16) 0.0221(16) 0.0072(13) 0.0205(16) 0.0115(16)
O4 0.039(2) 0.177(5) 0.036(2) 0.042(3) 0.0058(18) 0.000(3)
O5 0.118(18) 0.023(7) 0.022(8) 0.007(5) 0.019(11) 0.027(12)
O5A 0.39(9) 0.14(4) 0.010(13) -0.034(17) 0.05(3) -0.19(5)
O5B 0.057(8) 0.053(8) 0.029(8) 0.001(5) 0.017(6) 0.023(7)
O6 0.065(2) 0.097(3) 0.043(2) 0.013(2) 0.0166(19) -0.026(2)
O7 0.044(2) 0.051(2) 0.052(2) 0.0083(18) 0.0029(18) -0.0035(16)
C1 0.029(2) 0.028(2) 0.028(2) -0.0026(17) 0.0062(18) -0.0012(16)
C2 0.0244(19) 0.0252(19) 0.022(2) -0.0035(16) 0.0069(16) -0.0004(16)
C3 0.031(2) 0.030(2) 0.021(2) 0.0006(17) 0.0047(18) 0.0015(17)
C4 0.046(3) 0.022(2) 0.027(2) 0.0060(17) 0.011(2) 0.0049(18)
C5 0.037(2) 0.028(2) 0.028(2) -0.0027(17) 0.0078(19) 0.0015(17)
C6 0.028(2) 0.029(2) 0.022(2) 0.0023(16) 0.0064(17) -0.0005(16)
C7 0.031(2) 0.024(2) 0.023(2) 0.0018(16) 0.0051(17) -0.0010(16)
C8 0.045(3) 0.059(3) 0.044(3) 0.012(2) 0.015(2) 0.000(2)
C9 0.057(3) 0.059(3) 0.046(3) 0.007(3) 0.020(3) -0.005(3)
C10 0.057(3) 0.056(3) 0.053(3) -0.007(3) 0.035(3) -0.015(3)
C11 0.036(3) 0.048(3) 0.048(3) -0.013(2) 0.018(2) -0.008(2)
C12 0.030(2) 0.033(2) 0.039(3) -0.009(2) 0.013(2) -0.0043(18)
C13 0.025(2) 0.035(2) 0.036(2) -0.0111(19) 0.0079(19) -0.0023(17)
C14 0.026(2) 0.061(3) 0.048(3) -0.009(3) 0.007(2) -0.004(2)
C15 0.029(2) 0.070(3) 0.046(3) -0.008(3) -0.005(2) 0.008(2)
C16 0.047(3) 0.059(3) 0.035(3) 0.000(2) 0.004(2) 0.007(2)
C17 0.035(2) 0.065(3) 0.036(3) 0.000(2) 0.008(2) -0.002(2)

loop_
_atom_type_symbol
_atom_type_description
_atom_type_scat_dispersion_real
_atom_type_scat_dispersion_imag
_atom_type_scat_source
C C 0.0033 0.0016 'International Tables Vol C Tables 4.2.6.8 and 6.1.1.4'
H H 0.0000 0.0000 'International Tables Vol C Tables 4.2.6.8 and 6.1.1.4'
N N 0.0061 0.0033 'International Tables Vol C Tables 4.2.6.8 and 6.1.1.4'
O O 0.0106 0.0060 'International Tables Vol C Tables 4.2.6.8 and 6.1.1.4'
Pb Pb -3.3944 10.1111 'International Tables Vol C Tables 4.2.6.8 and 6.1.1.4'
S S 0.1246 0.1234 'International Tables Vol C Tables 4.2.6.8 and 6.1.1.4'

loop_
_geom_angle_atom_site_label_1
_geom_angle_atom_site_label_2
_geom_angle_atom_site_label_3
_geom_angle
_geom_angle_site_symmetry_1
_geom_angle_site_symmetry_3
O1 Pb1 O7 79.27(11) . .
O1 Pb1 N1 81.66(11) . .
O7 Pb1 N1 79.49(11) . .
O1 Pb1 N2 90.38(11) . .
O7 Pb1 N2 141.09(11) . .
N1 Pb1 N2 61.85(11) . .
O1 Pb1 O2 49.78(9) . .
O7 Pb1 O2 121.22(10) . .
N1 Pb1 O2 113.61(11) . .
N2 Pb1 O2 74.67(11) . .
O1 Pb1 O4 153.75(13) . 4_565
O7 Pb1 O4 84.78(13) . 4_565
N1 Pb1 O4 74.98(12) . 4_565
N2 Pb1 O4 89.07(12) . 4_565
O2 Pb1 O4 153.18(13) . 4_565
O1 Pb1 O6 105.33(10) . 2_545
O7 Pb1 O6 87.91(11) . 2_545
N1 Pb1 O6 164.29(11) . 2_545
N2 Pb1 O6 130.93(11) . 2_545
O2 Pb1 O6 80.94(10) . 2_545
O4 Pb1 O6 94.69(11) 4_565 2_545
O1 Pb1 Pb1 125.19(7) . 3
O7 Pb1 Pb1 69.60(8) . 3
N1 Pb1 Pb1 131.87(8) . 3
N2 Pb1 Pb1 140.79(9) . 3
O2 Pb1 Pb1 113.82(7) . 3
O4 Pb1 Pb1 66.48(8) 4_565 3
O6 Pb1 Pb1 32.95(7) 2_545 3
O1 Pb1 Pb1 96.94(7) . 2_545
O7 Pb1 Pb1 123.86(8) . 2_545
N1 Pb1 Pb1 156.13(8) . 2_545
N2 Pb1 Pb1 94.42(8) . 2_545
O2 Pb1 Pb1 52.53(7) . 2_545
O4 Pb1 Pb1 109.27(11) 4_565 2_545
O6 Pb1 Pb1 38.57(7) 2_545 2_545
Pb1 Pb1 Pb1 67.924(5) 3 2_545
O1 Pb1 Pb1 156.48(7) . 3_545
O7 Pb1 Pb1 99.92(8) . 3_545
N1 Pb1 Pb1 121.54(8) . 3_545
N2 Pb1 Pb1 103.70(9) . 3_545
O2 Pb1 Pb1 115.54(6) . 3_545
O4 Pb1 Pb1 47.17(10) 4_565 3_545
O6 Pb1 Pb1 51.28(8) 2_545 3_545
Pb1 Pb1 Pb1 37.238(2) 3 3_545
Pb1 Pb1 Pb1 63.706(3) 2_545 3_545
O1 Pb1 Pb1 104.70(7) . 4_556
O7 Pb1 Pb1 151.30(8) . 4_556
N1 Pb1 Pb1 129.10(8) . 4_556
N2 Pb1 Pb1 67.59(8) . 4_556
O2 Pb1 Pb1 54.97(6) . 4_556
O4 Pb1 Pb1 99.32(11) 4_565 4_556
O6 Pb1 Pb1 63.51(8) 2_545 4_556
Pb1 Pb1 Pb1 85.902(5) 3 4_556
Pb1 Pb1 Pb1 28.162(3) 2_545 4_556
Pb1 Pb1 Pb1 65.037(4) 3_545 4_556
O5 S1 O4 107.1(9) . .
O5 S1 O5A 29(3) . .
O4 S1 O5A 83(3) . .
O5 S1 O6 116.9(9) . .
O4 S1 O6 109.0(3) . .
O5A S1 O6 142(2) . .
O5 S1 O5B 27.3(10) . .
O4 S1 O5B 132.4(6) . .
O5A S1 O5B 56(3) . .
O6 S1 O5B 94.5(7) . .
O5 S1 C6 109.3(7) . .
O4 S1 C6 106.8(2) . .
O5A S1 C6 102.8(16) . .
O6 S1 C6 107.3(2) . .
O5B S1 C6 104.5(7) . .
C8 N1 C12 118.2(4) . .
C8 N1 Pb1 119.3(3) . .
C12 N1 Pb1 122.4(3) . .
C17 N2 C13 118.4(4) . .
C17 N2 Pb1 118.9(3) . .
C13 N2 Pb1 122.1(3) . .
C1 O1 Pb1 97.8(2) . .
C1 O2 Pb1 87.9(2) . .
C3 O3 H3A 110(4) . .
O5B O5 O5A 154(6) . .
O5B O5 S1 83(3) . .
O5A O5 S1 76(4) . .
O5 O5A O5B 13(3) . .
O5 O5A S1 75(4) . .
O5B O5A S1 65(2) . .
O5 O5B O5A 13(3) . .
O5 O5B S1 70(3) . .
O5A O5B S1 59(2) . .
Pb1 O7 H7A 104(4) . .
Pb1 O7 H7B 107(4) . .
H7A O7 H7B 109.6(18) . .
O2 C1 O1 122.8(4) . .
O2 C1 C2 120.0(4) . .
O1 C1 C2 117.2(3) . .
C7 C2 C3 119.1(4) . .
C7 C2 C1 120.3(3) . .
C3 C2 C1 120.6(3) . .
O3 C3 C4 117.3(4) . .
O3 C3 C2 123.1(4) . .
C4 C3 C2 119.7(4) . .
C5 C4 C3 120.2(4) . .
C5 C4 H4 119.9 . .
C3 C4 H4 119.9 . .
C4 C5 C6 120.3(4) . .
C4 C5 H5 119.8 . .
C6 C5 H5 119.8 . .
C7 C6 C5 119.6(4) . .
C7 C6 S1 120.6(3) . .
C5 C6 S1 119.8(3) . .
C6 C7 C2 121.0(4) . .
C6 C7 H7 119.5 . .
C2 C7 H7 119.5 . .
N1 C8 C9 123.4(5) . .
N1 C8 H8 118.3 . .
C9 C8 H8 118.3 . .
C10 C9 C8 118.6(5) . .
C10 C9 H9 120.7 . .
C8 C9 H9 120.7 . .
C9 C10 C11 118.9(5) . .
C9 C10 H10 120.6 . .
C11 C10 H10 120.6 . .
C10 C11 C12 119.6(5) . .
C10 C11 H11 120.2 . .
C12 C11 H11 120.2 . .
N1 C12 C11 121.3(4) . .
N1 C12 C13 116.7(4) . .
C11 C12 C13 122.0(4) . .
N2 C13 C14 120.6(4) . .
N2 C13 C12 116.3(4) . .
C14 C13 C12 123.1(4) . .
C15 C14 C13 119.4(4) . .
C15 C14 H14 120.3 . .
C13 C14 H14 120.3 . .
C16 C15 C14 119.9(4) . .
C16 C15 H15 120.1 . .
C14 C15 H15 120.1 . .
C15 C16 C17 117.8(5) . .
C15 C16 H16 121.1 . .
C17 C16 H16 121.1 . .
N2 C17 C16 123.9(4) . .
N2 C17 H17 118.1 . .
C16 C17 H17 118.1 . .

loop_
_geom_bond_atom_site_label_1
_geom_bond_atom_site_label_2
_geom_bond_distance
_geom_bond_site_symmetry_2
Pb1 O1 2.495(3) .
Pb1 O7 2.588(4) .
Pb1 N1 2.610(3) .
Pb1 N2 2.616(3) .
Pb1 O2 2.731(3) .
Pb1 O4 2.798(4) 4_565
Pb1 O6 2.909(4) 2_545
Pb1 Pb1 5.3279(4) 3
Pb1 Pb1 10.0091(6) 2_545
Pb1 Pb1 11.2821(8) 3_545
Pb1 Pb1 11.2881(7) 4_556
S1 O5 1.421(18) .
S1 O4 1.424(4) .
S1 O5A 1.43(4) .
S1 O6 1.441(4) .
S1 O5B 1.502(18) .
S1 C6 1.773(4) .
N1 C8 1.325(6) .
N1 C12 1.345(5) .
N2 C17 1.330(6) .
N2 C13 1.348(5) .
O1 C1 1.281(5) .
O2 C1 1.235(5) .
O3 C3 1.361(5) .
O3 H3A 0.848(10) .
O5 O5B 0.69(2) .
O5 O5A 0.71(7) .
O5A O5B 1.37(7) .
O7 H7A 0.850(10) .
O7 H7B 0.848(10) .
C1 C2 1.512(5) .
C2 C7 1.382(5) .
C2 C3 1.399(6) .
C3 C4 1.396(6) .
C4 C5 1.373(6) .
C4 H4 0.9300 .
C5 C6 1.386(5) .
C5 H5 0.9300 .
C6 C7 1.379(5) .
C7 H7 0.9300 .
C8 C9 1.380(7) .
C8 H8 0.9300 .
C9 C10 1.367(8) .
C9 H9 0.9300 .
C10 C11 1.377(8) .
C10 H10 0.9300 .
C11 C12 1.388(6) .
C11 H11 0.9300 .
C12 C13 1.485(6) .
C13 C14 1.392(6) .
C14 C15 1.379(7) .
C14 H14 0.9300 .
C15 C16 1.361(6) .
C15 H15 0.9300 .
C16 C17 1.376(7) .
C16 H16 0.9300 .
C17 H17 0.9300 .

loop_
_geom_hbond_atom_site_label_D
_geom_hbond_atom_site_label_H
_geom_hbond_atom_site_label_A
_geom_hbond_distance_DH
_geom_hbond_distance_HA
_geom_hbond_distance_DA
_geom_hbond_angle_DHA
_geom_hbond_site_symmetry_A
O3 H3A O1 0.848(10) 1.81(4) 2.553(4) 145(6) .
O7 H7A O5 0.850(10) 2.02(4) 2.697(17) 136(5) 4_575
O7 H7B O6 0.848(10) 2.35(4) 2.911(6) 124(4) 4_565
O7 H7B O3 0.848(10) 2.42(2) 3.216(5) 156(4) 3_565

loop_
_geom_torsion_atom_site_label_1
_geom_torsion_atom_site_label_2
_geom_torsion_atom_site_label_3
_geom_torsion_atom_site_label_4
_geom_torsion
_geom_torsion_site_symmetry_1
O1 Pb1 N1 C8 -83.2(4) .
O7 Pb1 N1 C8 -2.6(4) .
N2 Pb1 N1 C8 -178.1(4) .
O2 Pb1 N1 C8 -122.2(4) .
O4 Pb1 N1 C8 84.7(4) 4_565
O6 Pb1 N1 C8 34.6(6) 2_545
Pb1 Pb1 N1 C8 47.4(4) 3
Pb1 Pb1 N1 C8 -171.5(3) 2_545
Pb1 Pb1 N1 C8 92.6(4) 3_545
Pb1 Pb1 N1 C8 174.6(3) 4_556
O1 Pb1 N1 C12 101.3(3) .
O7 Pb1 N1 C12 -178.1(3) .
N2 Pb1 N1 C12 6.4(3) .
O2 Pb1 N1 C12 62.2(3) .
O4 Pb1 N1 C12 -90.8(3) 4_565
O6 Pb1 N1 C12 -140.9(4) 2_545
Pb1 Pb1 N1 C12 -128.1(3) 3
Pb1 Pb1 N1 C12 13.0(5) 2_545
Pb1 Pb1 N1 C12 -82.9(3) 3_545
Pb1 Pb1 N1 C12 -0.9(4) 4_556
O1 Pb1 N2 C17 101.2(3) .
O7 Pb1 N2 C17 174.5(3) .
N1 Pb1 N2 C17 -178.4(4) .
O2 Pb1 N2 C17 53.4(3) .
O4 Pb1 N2 C17 -105.0(4) 4_565
O6 Pb1 N2 C17 -9.6(4) 2_545
Pb1 Pb1 N2 C17 -55.6(4) 3
Pb1 Pb1 N2 C17 4.3(3) 2_545
Pb1 Pb1 N2 C17 -59.7(3) 3_545
Pb1 Pb1 N2 C17 -4.5(3) 4_556
O1 Pb1 N2 C13 -87.4(3) .
O7 Pb1 N2 C13 -14.1(4) .
N1 Pb1 N2 C13 -7.1(3) .
O2 Pb1 N2 C13 -135.2(3) .
O4 Pb1 N2 C13 66.4(3) 4_565
O6 Pb1 N2 C13 161.8(3) 2_545
Pb1 Pb1 N2 C13 115.7(3) 3
Pb1 Pb1 N2 C13 175.6(3) 2_545
Pb1 Pb1 N2 C13 111.6(3) 3_545
Pb1 Pb1 N2 C13 166.8(3) 4_556
O7 Pb1 O1 C1 141.1(3) .
N1 Pb1 O1 C1 -138.1(3) .
N2 Pb1 O1 C1 -76.7(3) .
O2 Pb1 O1 C1 -7.3(2) .
O4 Pb1 O1 C1 -165.3(3) 4_565
O6 Pb1 O1 C1 56.3(3) 2_545
Pb1 Pb1 O1 C1 85.7(3) 3
Pb1 Pb1 O1 C1 17.8(2) 2_545
Pb1 Pb1 O1 C1 50.8(4) 3_545
Pb1 Pb1 O1 C1 -9.8(3) 4_556
O1 Pb1 O2 C1 7.5(2) .
O7 Pb1 O2 C1 -29.6(3) .
N1 Pb1 O2 C1 62.2(3) .
N2 Pb1 O2 C1 111.4(3) .
O4 Pb1 O2 C1 166.0(3) 4_565
O6 Pb1 O2 C1 -111.6(2) 2_545
Pb1 Pb1 O2 C1 -109.4(2) 3
Pb1 Pb1 O2 C1 -140.5(3) 2_545
Pb1 Pb1 O2 C1 -150.5(2) 3_545
Pb1 Pb1 O2 C1 -175.5(3) 4_556
O4 S1 O5 O5B -160(2) .
O5A S1 O5 O5B 165(5) .
O6 S1 O5 O5B -38(3) .
C6 S1 O5 O5B 84(3) .
O4 S1 O5 O5A 34(4) .
O6 S1 O5 O5A 157(4) .
O5B S1 O5 O5A -165(5) .
C6 S1 O5 O5A -81(4) .
S1 O5 O5A O5B 36(12) .
O5B O5 O5A S1 -36(12) .
O4 S1 O5A O5 -147(4) .
O6 S1 O5A O5 -35(6) .
O5B S1 O5A O5 8(3) .
C6 S1 O5A O5 107(4) .
O5 S1 O5A O5B -8(3) .
O4 S1 O5A O5B -155.3(18) .
O6 S1 O5A O5B -43(4) .
C6 S1 O5A O5B 98.9(16) .
S1 O5 O5B O5A -35(12) .
O5A O5 O5B S1 35(12) .
S1 O5A O5B O5 142(13) .
O5 O5A O5B S1 -142(13) .
O4 S1 O5B O5 26(3) .
O5A S1 O5B O5 -8(3) .
O6 S1 O5B O5 147(2) .
C6 S1 O5B O5 -104(2) .
O5 S1 O5B O5A 8(3) .
O4 S1 O5B O5A 34(3) .
O6 S1 O5B O5A 155(2) .
C6 S1 O5B O5A -96(2) .
Pb1 O2 C1 O1 -13.3(4) .
Pb1 O2 C1 C2 168.2(3) .
Pb1 O1 C1 O2 14.7(4) .
Pb1 O1 C1 C2 -166.7(3) .
O2 C1 C2 C7 -0.6(6) .
O1 C1 C2 C7 -179.3(4) .
O2 C1 C2 C3 -179.8(4) .
O1 C1 C2 C3 1.6(5) .
C7 C2 C3 O3 179.4(4) .
C1 C2 C3 O3 -1.5(6) .
C7 C2 C3 C4 0.0(6) .
C1 C2 C3 C4 179.2(4) .
O3 C3 C4 C5 -177.8(4) .
C2 C3 C4 C5 1.6(6) .
C3 C4 C5 C6 -1.0(7) .
C4 C5 C6 C7 -1.2(6) .
C4 C5 C6 S1 178.0(3) .
O5 S1 C6 C7 177.1(10) .
O4 S1 C6 C7 61.5(4) .
O5A S1 C6 C7 148(3) .
O6 S1 C6 C7 -55.3(4) .
O5B S1 C6 C7 -154.8(7) .
O5 S1 C6 C5 -2.1(10) .
O4 S1 C6 C5 -117.7(4) .
O5A S1 C6 C5 -31(3) .
O6 S1 C6 C5 125.6(4) .
O5B S1 C6 C5 26.0(7) .
C5 C6 C7 C2 2.9(6) .
S1 C6 C7 C2 -176.3(3) .
C3 C2 C7 C6 -2.3(6) .
C1 C2 C7 C6 178.6(4) .
C12 N1 C8 C9 -0.9(8) .
Pb1 N1 C8 C9 -176.6(4) .
N1 C8 C9 C10 1.4(8) .
C8 C9 C10 C11 -0.8(8) .
C9 C10 C11 C12 -0.3(7) .
C8 N1 C12 C11 -0.3(7) .
Pb1 N1 C12 C11 175.3(3) .
C8 N1 C12 C13 178.9(4) .
Pb1 N1 C12 C13 -5.5(5) .
C10 C11 C12 N1 0.9(7) .
C10 C11 C12 C13 -178.3(4) .
C17 N2 C13 C14 -0.6(6) .
Pb1 N2 C13 C14 -172.0(3) .
C17 N2 C13 C12 178.8(4) .
Pb1 N2 C13 C12 7.4(5) .
N1 C12 C13 N2 -1.2(6) .
C11 C12 C13 N2 178.0(4) .
N1 C12 C13 C14 178.2(4) .
C11 C12 C13 C14 -2.6(7) .
N2 C13 C14 C15 1.6(7) .
C12 C13 C14 C15 -177.7(4) .
C13 C14 C15 C16 -1.5(8) .
C14 C15 C16 C17 0.3(8) .
C13 N2 C17 C16 -0.6(7) .
Pb1 N2 C17 C16 171.1(4) .
C15 C16 C17 N2 0.8(8) .
